data_4518267
loop_
_publ_author_name
'Lu, Chenwei'
'Wang, Chunlai'
'Jimenez, Jayvic C.'
'Rheingold, Arnold L.'
'Sauv\'e, Genevieve'

_publ_section_title
;
 Large Non-planar Conjugated Molecule with Strong Intermolecular
 Interactions Achieved with Homoleptic Zn(II) Complex of
 Di(5-quinolylethynyl)-tetraphenylazadipyrromethene
;
_journal_name_full 'ACS Omega'
_journal_paper_doi 10.1021/acsomega.0c05169
_journal_year 2020
_chemical_formula_moiety 'C132 H112 N10 Zn'
_chemical_formula_sum 'C132 H112 N10 Zn'
_chemical_formula_weight 1903.68
_space_group_crystal_system triclinic
_space_group_IT_number 2
_space_group_name_Hall '-P 1'
_space_group_name_H-M_alt 'P -1'
_atom_sites_solution_hydrogens geom
_atom_sites_solution_primary direct
_audit_creation_date 2020-11-02
_audit_creation_method
;
Olex2 1.2
(compiled 2018.05.29 svn.r3508 for OlexSys, GUI svn.r5506)
;
_cell_angle_alpha 75.588(3)
_cell_angle_beta 83.904(3)
_cell_angle_gamma 69.178(3)
_cell_formula_units_Z 2
_cell_length_a 15.6719(16)
_cell_length_b 17.7440(15)
_cell_length_c 20.2811(19)
_cell_measurement_reflns_used 2298
_cell_measurement_temperature 100(2)
_cell_measurement_theta_max 23.55
_cell_measurement_theta_min 2.31
_cell_volume 5104.6(8)
_computing_cell_refinement 'SAINT v8.38A (Bruker, 2017)'
_computing_data_collection 'APEX3 v2017.3-0 (Bruker, 2017)'
_computing_data_reduction 'SAINT v8.38A (Bruker, 2017)'
_computing_molecular_graphics 'Olex2 (Dolomanov et al., 2009)'
_computing_publication_material 'Olex2 (Dolomanov et al., 2009)'
_computing_structure_refinement 'XL (Sheldrick, 2008)'
_computing_structure_solution 'ShelXS (Sheldrick, 2008)'
_diffrn_ambient_temperature 100.15
_diffrn_detector_area_resol_mean 8.258
_diffrn_detector_type 'CCD Area Detector'
_diffrn_measured_fraction_theta_full 1.000
_diffrn_measured_fraction_theta_max 0.998
_diffrn_measurement_device 'Kappa Four-Circle Diffractometer'
_diffrn_measurement_device_type 'Bruker APEX-II CCD'
_diffrn_measurement_method '\f and \w scans'
_diffrn_radiation_type MoK\a
_diffrn_radiation_wavelength 0.71073
_diffrn_reflns_av_R_equivalents 0.0439
_diffrn_reflns_av_unetI/netI 0.0576
_diffrn_reflns_Laue_measured_fraction_full 1.000
_diffrn_reflns_Laue_measured_fraction_max 0.998
_diffrn_reflns_limit_h_max 18
_diffrn_reflns_limit_h_min -17
_diffrn_reflns_limit_k_max 21
_diffrn_reflns_limit_k_min -21
_diffrn_reflns_limit_l_max 24
_diffrn_reflns_limit_l_min -24
_diffrn_reflns_number 51331
_diffrn_reflns_point_group_measured_fraction_full 1.000
_diffrn_reflns_point_group_measured_fraction_max 0.998
_diffrn_reflns_theta_full 25.242
_diffrn_reflns_theta_max 25.378
_diffrn_reflns_theta_min 1.037
_diffrn_standards_number 0
_exptl_absorpt_coefficient_mu 0.299
_exptl_absorpt_correction_T_max 0.7452
_exptl_absorpt_correction_T_min 0.7214
_exptl_absorpt_correction_type multi-scan
_exptl_absorpt_process_details
;
SADABS-2016/2 (Bruker,2016/2) was used for absorption correction.
wR2(int) was 0.0891 before and 0.0408 after correction.
The Ratio of minimum to maximum transmission is 0.9681.
The \l/2 correction factor is Not present.
;
_exptl_crystal_colour 'dark blue'
_exptl_crystal_colour_modifier dark
_exptl_crystal_colour_primary blue
_exptl_crystal_density_diffrn 1.239
_exptl_crystal_description block
_exptl_crystal_F_000 2008
_exptl_crystal_size_max 0.33
_exptl_crystal_size_mid 0.31
_exptl_crystal_size_min 0.29
_refine_diff_density_max 1.567
_refine_diff_density_min -0.672
_refine_diff_density_rms 0.088
_refine_ls_extinction_method none
_refine_ls_goodness_of_fit_ref 1.065
_refine_ls_hydrogen_treatment constr
_refine_ls_matrix_type full
_refine_ls_number_parameters 1285
_refine_ls_number_reflns 18707
_refine_ls_number_restraints 2
_refine_ls_restrained_S_all 1.065
_refine_ls_R_factor_all 0.1047
_refine_ls_R_factor_gt 0.0708
_refine_ls_shift/su_max 0.005
_refine_ls_shift/su_mean 0.000
_refine_ls_structure_factor_coef Fsqd
_refine_ls_weighting_details 'w=1/[\s^2^(Fo^2^)+(0.1263P)^2^+5.5932P] where P=(Fo^2^+2Fc^2^)/3'
_refine_ls_weighting_scheme calc
_refine_ls_wR_factor_gt 0.2054
_refine_ls_wR_factor_ref 0.2327
_reflns_Friedel_coverage 0.000
_reflns_number_gt 12951
_reflns_number_total 18707
_reflns_threshold_expression 'I > 2\s(I)'
_cod_data_source_file ao0c05169_si_002.cif
_cod_data_source_block sauve21_0m_a
_cod_database_code 4518267
_shelx_shelxl_version_number 2016/6
_shelx_space_group_comment
;
The symmetry employed for this shelxl refinement is uniquely defined
by the following loop, which should always be used as a source of
symmetry information in preference to the above space-group names.
They are only intended as comments.
;
_shelx_estimated_absorpt_t_max 0.918
_shelx_estimated_absorpt_t_min 0.908
_olex2_refinement_description
;
1. Fixed Uiso
 At 1.2 times of:
  All C(H) groups, All C(H,H) groups
 At 1.5 times of:
  All C(H,H,H) groups
2. Restrained distances
 C46-C45
 1.52 with sigma of 0.002
 C30-C31
 1.56 with sigma of 0.002
3. Uiso/Uaniso restraints and constraints
Uanis(C45) = Uanis(C46)
4.a Secondary CH2 refined with riding coordinates:
 C28(H28A,H28B), C29(H29A,H29B), C30(H30A,H30B), C31(H31A,H31B), C32(H32A,
 H32B), C41(H41A,H41B), C42(H42A,H42B), C43(H43A,H43B), C44(H44A,H44B),
 C45(H45A,H45B), C92(H92A,H92B), C93(H93A,H93B), C94(H94A,H94B), C95(H95A,H95B),
  C96(H96A,H96B), C128(H12A,H12B), C129(H12C,H12D), C130(H13A,H13B), C131(H13C,
 H13D), C132(H13E,H13F)
4.b Me refined with riding coordinates:
 C46(H46A,H46B,H46C)
4.c Aromatic/amide H refined with riding coordinates:
 C4(H4), C5(H5), C6(H6), C7(H7), C8(H8), C14(H14), C15(H15), C16(H16),
 C18(H18), C19(H19), C20(H20), C23(H23), C24(H24), C26(H26), C27(H27), C36(H36),
  C37(H37), C39(H39), C40(H40), C51(H51), C52(H52), C53(H53), C55(H55),
 C56(H56), C57(H57), C61(H61), C62(H62), C63(H63), C64(H64), C65(H65), C71(H71),
  C72(H72), C73(H73), C74(H74), C75(H75), C79(H79), C80(H80), C81(H81),
 C83(H83), C84(H84), C85(H85), C87(H87), C88(H88), C90(H90), C91(H91),
 C106(H106), C107(H107), C108(H108), C109(H109), C110(H110), C114(H114),
 C115(H115), C116(H116), C118(H118), C119(H119), C120(H120), C123(H123),
 C124(H124), C126(H126), C127(H127)
4.d Idealised Me refined as rotating group:
 C33(H33A,H33B,H33C), C97(H97A,H97B,H97C), C133(H13G,H13H,H13I)
;
_olex2_submission_special_instructions 'No special instructions were received'

loop_
_space_group_symop_operation_xyz
'x, y, z'
'-x, -y, -z'

loop_
_atom_site_label
_atom_site_type_symbol
_atom_site_fract_x
_atom_site_fract_y
_atom_site_fract_z
_atom_site_U_iso_or_equiv
_atom_site_adp_type
_atom_site_occupancy
_atom_site_site_symmetry_order
_atom_site_calc_flag
_atom_site_refinement_flags_posn
_atom_site_refinement_flags_adp
_atom_site_refinement_flags_occupancy
_atom_site_disorder_assembly
_atom_site_disorder_group
Zn1 Zn 0.73898(3) 0.42290(2) 0.71654(2) 0.03035(15) Uani 1 1 d . . . . .
N1 N 0.8082(2) 0.36508(18) 0.64460(16) 0.0307(7) Uani 1 1 d . . . . .
N2 N 0.7547(2) 0.48478(18) 0.54983(15) 0.0279(7) Uani 1 1 d . . . . .
N3 N 0.6771(2) 0.52861(17) 0.65203(15) 0.0286(7) Uani 1 1 d . . . . .
N4 N 0.7892(2) 0.45051(18) 0.79066(17) 0.0345(8) Uani 1 1 d . . . . .
N5 N 0.7363(2) 0.36254(18) 0.88587(16) 0.0321(7) Uani 1 1 d . . . . .
N6 N 0.6822(2) 0.34983(17) 0.78246(15) 0.0286(7) Uani 1 1 d . . . . .
N7 N 1.2039(3) -0.0515(2) 0.4163(2) 0.0524(10) Uani 1 1 d . . . . .
N8 N 0.3230(3) 1.0945(2) 0.4535(2) 0.0479(10) Uani 1 1 d . . . . .
N9 N 1.0182(5) 0.7626(5) 1.0049(5) 0.122(3) Uani 1 1 d . . . . .
N10 N 0.6265(5) -0.1461(3) 0.7890(2) 0.0772(16) Uani 1 1 d . . . . .
C1 C 0.8039(3) 0.4062(2) 0.57618(19) 0.0289(8) Uani 1 1 d . . . . .
C2 C 0.8558(2) 0.3496(2) 0.5350(2) 0.0298(8) Uani 1 1 d . . . . .
C3 C 0.8710(2) 0.3684(2) 0.4607(2) 0.0320(8) Uani 1 1 d . . . . .
C4 C 0.8889(3) 0.3062(2) 0.4244(2) 0.0354(9) Uani 1 1 d . . . . .
H4 H 0.889837 0.252436 0.448011 0.042 Uiso 1 1 calc R . . . .
C5 C 0.9049(3) 0.3222(3) 0.3552(2) 0.0424(10) Uani 1 1 d . . . . .
H5 H 0.917439 0.279105 0.331776 0.051 Uiso 1 1 calc R . . . .
C6 C 0.9032(3) 0.3998(3) 0.3192(2) 0.0443(10) Uani 1 1 d . . . . .
H6 H 0.914811 0.410289 0.271413 0.053 Uiso 1 1 calc R . . . .
C7 C 0.8842(3) 0.4623(3) 0.3540(2) 0.0419(10) Uani 1 1 d . . . . .
H7 H 0.882127 0.516129 0.329771 0.050 Uiso 1 1 calc R . . . .
C8 C 0.8683(3) 0.4472(2) 0.4237(2) 0.0362(9) Uani 1 1 d . . . . .
H8 H 0.855326 0.490671 0.446671 0.043 Uiso 1 1 calc R . . . .
C9 C 0.8876(3) 0.2725(2) 0.5804(2) 0.0318(9) Uani 1 1 d . . . . .
C10 C 0.9473(3) 0.1953(2) 0.5673(2) 0.0331(9) Uani 1 1 d . . . . .
C11 C 0.9983(3) 0.1300(2) 0.5580(2) 0.0351(9) Uani 1 1 d . . . . .
C12 C 1.0585(3) 0.0510(2) 0.5489(2) 0.0360(9) Uani 1 1 d . . . . .
C13 C 1.1020(3) 0.0418(2) 0.4843(2) 0.0359(9) Uani 1 1 d . . . . .
C14 C 1.0903(3) 0.1081(2) 0.4269(2) 0.0416(10) Uani 1 1 d . . . . .
H14 H 1.051833 0.162337 0.429756 0.050 Uiso 1 1 calc R . . . .
C15 C 1.1344(3) 0.0941(3) 0.3670(3) 0.0518(12) Uani 1 1 d . . . . .
H15 H 1.128003 0.138276 0.327999 0.062 Uiso 1 1 calc R . . . .
C16 C 1.1896(4) 0.0126(3) 0.3648(3) 0.0564(13) Uani 1 1 d . . . . .
H16 H 1.218755 0.003324 0.322539 0.068 Uiso 1 1 calc R . . . .
C17 C 1.1600(3) -0.0377(2) 0.4764(2) 0.0402(10) Uani 1 1 d . . . . .
C18 C 1.1752(3) -0.1059(3) 0.5327(3) 0.0484(12) Uani 1 1 d . . . . .
H18 H 1.214764 -0.159092 0.527894 0.058 Uiso 1 1 calc R . . . .
C19 C 1.1332(3) -0.0957(3) 0.5940(3) 0.0477(11) Uani 1 1 d . . . . .
H19 H 1.143395 -0.142141 0.631394 0.057 Uiso 1 1 calc R . . . .
C20 C 1.0752(3) -0.0175(2) 0.6024(2) 0.0413(10) Uani 1 1 d . . . . .
H20 H 1.046991 -0.011698 0.645566 0.050 Uiso 1 1 calc R . . . .
C21 C 0.8576(3) 0.2847(2) 0.6472(2) 0.0320(9) Uani 1 1 d . . . . .
C22 C 0.8735(3) 0.2222(2) 0.7121(2) 0.0407(10) Uani 1 1 d . . . . .
C23 C 0.8716(3) 0.1432(3) 0.7153(3) 0.0519(12) Uani 1 1 d . . . . .
H23 H 0.862999 0.128060 0.675360 0.062 Uiso 1 1 calc R . . . .
C24 C 0.8826(4) 0.0864(3) 0.7792(3) 0.0718(17) Uani 1 1 d . . . . .
H24 H 0.881534 0.032653 0.781237 0.086 Uiso 1 1 calc R . . . .
C25 C 0.8948(5) 0.1053(3) 0.8392(3) 0.079(2) Uani 1 1 d . . . . .
C26 C 0.8983(4) 0.1829(3) 0.8346(3) 0.0633(15) Uani 1 1 d . . . . .
H26 H 0.907896 0.197571 0.874505 0.076 Uiso 1 1 calc R . . . .
C27 C 0.8880(3) 0.2401(3) 0.7723(2) 0.0474(11) Uani 1 1 d . . . . .
H27 H 0.890939 0.293096 0.770816 0.057 Uiso 1 1 calc R . . . .
C28 C 0.9047(7) 0.0452(4) 0.9123(4) 0.114(3) Uani 1 1 d . . . . .
H28A H 0.965739 0.001653 0.915915 0.137 Uiso 1 1 calc R . . . .
H28B H 0.899084 0.076825 0.947380 0.137 Uiso 1 1 calc R . . . .
C29 C 0.8348(6) 0.0072(4) 0.9241(4) 0.104(3) Uani 1 1 d . . . . .
H29A H 0.845528 -0.030692 0.893203 0.125 Uiso 1 1 calc R . . . .
H29B H 0.774084 0.050511 0.914293 0.125 Uiso 1 1 calc R . . . .
C30 C 0.8365(7) -0.0426(5) 1.0003(4) 0.139(4) Uani 1 1 d D . . . .
H30A H 0.900074 -0.077261 1.013342 0.167 Uiso 1 1 calc R . . . .
H30B H 0.812128 -0.003715 1.030773 0.167 Uiso 1 1 calc R . . . .
C31 C 0.7769(8) -0.0988(6) 1.0078(5) 0.171(6) Uani 1 1 d D . . . .
H31A H 0.791369 -0.139218 1.052119 0.205 Uiso 1 1 calc R . . . .
H31B H 0.797486 -0.130733 0.971937 0.205 Uiso 1 1 calc R . . . .
C32 C 0.6639(8) -0.0559(5) 1.0039(4) 0.126(3) Uani 1 1 d . . . . .
H32A H 0.642604 -0.027468 1.041922 0.151 Uiso 1 1 calc R . . . .
H32B H 0.649305 -0.012582 0.961090 0.151 Uiso 1 1 calc R . . . .
C33 C 0.6108(11) -0.1084(7) 1.0063(5) 0.215(8) Uani 1 1 d . . . . .
H33A H 0.630895 -0.137704 0.969363 0.323 Uiso 1 1 calc GR . . . .
H33B H 0.546089 -0.074416 1.001169 0.323 Uiso 1 1 calc GR . . . .
H33C H 0.619510 -0.148647 1.050194 0.323 Uiso 1 1 calc GR . . . .
C34 C 0.8226(3) 0.5122(2) 0.7861(2) 0.0375(10) Uani 1 1 d . . . . .
C35 C 0.8437(3) 0.5594(2) 0.7204(2) 0.0380(10) Uani 1 1 d . . . . .
C36 C 0.8858(3) 0.5202(2) 0.6678(2) 0.0424(11) Uani 1 1 d . . . . .
H36 H 0.905921 0.461537 0.676115 0.051 Uiso 1 1 calc R . . . .
C37 C 0.8986(3) 0.5654(2) 0.6037(2) 0.0425(10) Uani 1 1 d . . . . .
H37 H 0.928026 0.537380 0.568836 0.051 Uiso 1 1 calc R . . . .
C38 C 0.8688(3) 0.6521(2) 0.5895(2) 0.0409(10) Uani 1 1 d . . . . .
C39 C 0.8282(3) 0.6905(2) 0.6430(2) 0.0420(11) Uani 1 1 d . . . . .
H39 H 0.808000 0.749177 0.634746 0.050 Uiso 1 1 calc R . . . .
C40 C 0.8166(3) 0.6456(2) 0.7072(2) 0.0419(10) Uani 1 1 d . . . . .
H40 H 0.790048 0.673483 0.742702 0.050 Uiso 1 1 calc R . . . .
C41 C 0.8775(3) 0.7040(3) 0.5197(2) 0.0453(11) Uani 1 1 d . . . . .
H41A H 0.929344 0.723470 0.519898 0.054 Uiso 1 1 calc R . . . .
H41B H 0.821543 0.753492 0.511455 0.054 Uiso 1 1 calc R . . . .
C42 C 0.8919(3) 0.6627(3) 0.4608(3) 0.0474(11) Uani 1 1 d . . . . .
H42A H 0.847132 0.633990 0.464688 0.057 Uiso 1 1 calc R . . . .
H42B H 0.953819 0.620538 0.463066 0.057 Uiso 1 1 calc R . . . .
C43 C 0.8813(3) 0.7245(3) 0.3922(3) 0.0561(13) Uani 1 1 d . . . . .
H43A H 0.820901 0.768636 0.391474 0.067 Uiso 1 1 calc R . . . .
H43B H 0.928523 0.750697 0.387511 0.067 Uiso 1 1 calc R . . . .
C44 C 0.8894(5) 0.6867(5) 0.3321(4) 0.090(2) Uani 1 1 d . . . . .
H44A H 0.846828 0.655425 0.338388 0.108 Uiso 1 1 calc R . . . .
H44B H 0.952296 0.647605 0.328725 0.108 Uiso 1 1 calc R . . . .
C45 C 0.8658(11) 0.7585(9) 0.2629(6) 0.233(6) Uani 1 1 d D . . . .
H45A H 0.800023 0.792107 0.260069 0.279 Uiso 1 1 calc R . . . .
H45B H 0.902615 0.794968 0.257119 0.279 Uiso 1 1 calc R . . . .
C46 C 0.8947(11) 0.7020(9) 0.2133(6) 0.233(6) Uani 1 1 d D . . . .
H46A H 0.885017 0.735566 0.166618 0.349 Uiso 1 1 calc R . . . .
H46B H 0.959438 0.668422 0.219206 0.349 Uiso 1 1 calc R . . . .
H46C H 0.858147 0.665598 0.222119 0.349 Uiso 1 1 calc R . . . .
C47 C 0.8293(3) 0.5234(2) 0.8522(2) 0.0419(11) Uani 1 1 d . . . . .
C48 C 0.8634(3) 0.5832(3) 0.8640(3) 0.0477(12) Uani 1 1 d . . . . .
C49 C 0.8940(3) 0.6344(3) 0.8693(3) 0.0598(15) Uani 1 1 d . . . . .
C50 C 0.9358(4) 0.6939(3) 0.8730(4) 0.077(2) Uani 1 1 d . . . . .
C51 C 0.9672(4) 0.7373(3) 0.8151(4) 0.0697(16) Uani 1 1 d . . . . .
H51 H 0.958114 0.730114 0.771792 0.084 Uiso 1 1 calc R . . . .
C52 C 1.0128(4) 0.7927(4) 0.8190(6) 0.112(3) Uani 1 1 d . . . . .
H52 H 1.033443 0.823132 0.779077 0.135 Uiso 1 1 calc R . . . .
C53 C 1.0264(5) 0.8006(5) 0.8860(7) 0.128(4) Uani 1 1 d . . . . .
H53 H 1.055812 0.837489 0.890667 0.153 Uiso 1 1 calc R . . . .
C54 C 0.9970(4) 0.7550(5) 0.9432(6) 0.102(3) Uani 1 1 d . . . . .
C55 C 0.9908(7) 0.7199(8) 1.0595(7) 0.146(5) Uani 1 1 d . . . . .
H55 H 1.007022 0.721880 1.102643 0.175 Uiso 1 1 calc R . . . .
C56 C 0.9419(5) 0.6743(6) 1.0573(5) 0.136(4) Uani 1 1 d . . . . .
H56 H 0.921521 0.647616 1.099327 0.163 Uiso 1 1 calc R . . . .
C57 C 0.9181(4) 0.6624(4) 0.9993(4) 0.0744(18) Uani 1 1 d . . . . .
H57 H 0.882594 0.628590 0.999887 0.089 Uiso 1 1 calc R . . . .
C58 C 0.9498(4) 0.7036(4) 0.9377(5) 0.095(3) Uani 1 1 d . . . . .
C59 C 0.7995(3) 0.4654(2) 0.8997(2) 0.0386(10) Uani 1 1 d . . . . .
C60 C 0.7972(3) 0.4501(2) 0.9736(2) 0.0427(11) Uani 1 1 d . . . . .
C61 C 0.7320(3) 0.4203(3) 1.0135(2) 0.0433(11) Uani 1 1 d . . . . .
H61 H 0.687612 0.410275 0.991800 0.052 Uiso 1 1 calc R . . . .
C62 C 0.7312(4) 0.4052(3) 1.0840(2) 0.0541(13) Uani 1 1 d . . . . .
H62 H 0.687152 0.384691 1.110612 0.065 Uiso 1 1 calc R . . . .
C63 C 0.7973(4) 0.4209(3) 1.1153(3) 0.0618(15) Uani 1 1 d . . . . .
H63 H 0.797616 0.410936 1.163568 0.074 Uiso 1 1 calc R . . . .
C64 C 0.8606(4) 0.4501(3) 1.0775(3) 0.0614(15) Uani 1 1 d . . . . .
H64 H 0.904571 0.460450 1.099520 0.074 Uiso 1 1 calc R . . . .
C65 C 0.8613(3) 0.4649(3) 1.0079(3) 0.0528(13) Uani 1 1 d . . . . .
H65 H 0.905933 0.485410 0.982225 0.063 Uiso 1 1 calc R . . . .
C66 C 0.6986(2) 0.5406(2) 0.58214(18) 0.0267(8) Uani 1 1 d . . . . .
C67 C 0.6535(2) 0.6254(2) 0.54900(19) 0.0264(8) Uani 1 1 d . . . . .
C68 C 0.6080(2) 0.6647(2) 0.60029(18) 0.0256(8) Uani 1 1 d . . . . .
C69 C 0.6234(3) 0.6028(2) 0.66319(19) 0.0282(8) Uani 1 1 d . . . . .
C70 C 0.6500(2) 0.6611(2) 0.47576(19) 0.0287(8) Uani 1 1 d . . . . .
C71 C 0.6434(3) 0.7436(2) 0.4494(2) 0.0338(9) Uani 1 1 d . . . . .
H71 H 0.647196 0.776049 0.479044 0.041 Uiso 1 1 calc R . . . .
C72 C 0.6312(3) 0.7785(3) 0.3801(2) 0.0471(11) Uani 1 1 d . . . . .
H72 H 0.627083 0.834599 0.362709 0.057 Uiso 1 1 calc R . . . .
C73 C 0.6252(4) 0.7319(3) 0.3365(2) 0.0543(13) Uani 1 1 d . . . . .
H73 H 0.614915 0.756327 0.289443 0.065 Uiso 1 1 calc R . . . .
C74 C 0.6342(3) 0.6497(3) 0.3615(2) 0.0477(11) Uani 1 1 d . . . . .
H74 H 0.631478 0.617317 0.331407 0.057 Uiso 1 1 calc R . . . .
C75 C 0.6470(3) 0.6144(2) 0.4298(2) 0.0351(9) Uani 1 1 d . . . . .
H75 H 0.654041 0.557531 0.446206 0.042 Uiso 1 1 calc R . . . .
C76 C 0.5460(2) 0.7473(2) 0.59290(18) 0.0261(8) Uani 1 1 d . . . . .
C77 C 0.4900(3) 0.8151(2) 0.58666(18) 0.0277(8) Uani 1 1 d . . . . .
C78 C 0.4217(3) 0.8961(2) 0.5808(2) 0.0306(8) Uani 1 1 d . . . . .
C79 C 0.3723(3) 0.9186(2) 0.6372(2) 0.0398(10) Uani 1 1 d . . . . .
H79 H 0.383384 0.880337 0.680112 0.048 Uiso 1 1 calc R . . . .
C80 C 0.3056(3) 0.9975(3) 0.6322(3) 0.0518(12) Uani 1 1 d . . . . .
H80 H 0.270853 1.011355 0.671511 0.062 Uiso 1 1 calc R . . . .
C81 C 0.2902(3) 1.0543(3) 0.5716(3) 0.0479(11) Uani 1 1 d . . . . .
H81 H 0.245582 1.107775 0.569181 0.057 Uiso 1 1 calc R . . . .
C83 C 0.3686(3) 1.0747(3) 0.3991(3) 0.0532(13) Uani 1 1 d . . . . .
H83 H 0.357423 1.116081 0.357940 0.064 Uiso 1 1 calc R . . . .
C84 C 0.4331(3) 0.9963(3) 0.3970(2) 0.0471(11) Uani 1 1 d . . . . .
H84 H 0.463709 0.985638 0.355565 0.057 Uiso 1 1 calc R . . . .
C85 C 0.4510(3) 0.9354(2) 0.4559(2) 0.0365(9) Uani 1 1 d . . . . .
H85 H 0.493437 0.881632 0.455869 0.044 Uiso 1 1 calc R . . . .
C86 C 0.5879(3) 0.6128(2) 0.73135(19) 0.0297(8) Uani 1 1 d . . . . .
C87 C 0.5799(3) 0.6833(2) 0.7545(2) 0.0350(9) Uani 1 1 d . . . . .
H87 H 0.593188 0.728276 0.724274 0.042 Uiso 1 1 calc R . . . .
C88 C 0.5530(3) 0.6876(2) 0.8205(2) 0.0387(10) Uani 1 1 d . . . . .
H88 H 0.547459 0.736223 0.834815 0.046 Uiso 1 1 calc R . . . .
C89 C 0.5333(3) 0.6234(2) 0.8672(2) 0.0344(9) Uani 1 1 d . . . . .
C90 C 0.5385(3) 0.5544(2) 0.8434(2) 0.0329(9) Uani 1 1 d . . . . .
H90 H 0.523609 0.510216 0.873397 0.039 Uiso 1 1 calc R . . . .
C91 C 0.5648(3) 0.5493(2) 0.77736(19) 0.0318(9) Uani 1 1 d . . . . .
H91 H 0.567296 0.501778 0.762563 0.038 Uiso 1 1 calc R . . . .
C92 C 0.5101(3) 0.6258(3) 0.9412(2) 0.0412(10) Uani 1 1 d . . . . .
H92A H 0.503646 0.572451 0.966053 0.049 Uiso 1 1 calc R . . . .
H92B H 0.450650 0.670086 0.944169 0.049 Uiso 1 1 calc R . . . .
C93 C 0.5824(3) 0.6414(3) 0.9754(2) 0.0408(10) Uani 1 1 d . . . . .
H93A H 0.577509 0.700158 0.958825 0.049 Uiso 1 1 calc R . . . .
H93B H 0.643694 0.606934 0.961897 0.049 Uiso 1 1 calc R . . . .
C94 C 0.5735(3) 0.6218(3) 1.0532(2) 0.0481(11) Uani 1 1 d . . . . .
H94A H 0.511925 0.655411 1.066822 0.058 Uiso 1 1 calc R . . . .
H94B H 0.579995 0.562696 1.069990 0.058 Uiso 1 1 calc R . . . .
C95 C 0.6455(4) 0.6397(3) 1.0861(2) 0.0592(14) Uani 1 1 d . . . . .
H95A H 0.706620 0.610368 1.068589 0.071 Uiso 1 1 calc R . . . .
H95B H 0.635184 0.699776 1.072304 0.071 Uiso 1 1 calc R . . . .
C96 C 0.6450(5) 0.6138(5) 1.1634(3) 0.102(3) Uani 1 1 d . . . . .
H96A H 0.645688 0.556038 1.178176 0.122 Uiso 1 1 calc R . . . .
H96B H 0.588837 0.649966 1.182124 0.122 Uiso 1 1 calc R . . . .
C97 C 0.7300(5) 0.6206(6) 1.1905(3) 0.122(3) Uani 1 1 d . . . . .
H97A H 0.733964 0.675549 1.170318 0.183 Uiso 1 1 calc GR . . . .
H97B H 0.785085 0.578108 1.178278 0.183 Uiso 1 1 calc GR . . . .
H97C H 0.724848 0.612525 1.240194 0.183 Uiso 1 1 calc GR . . . .
C98 C 0.3396(3) 1.0345(2) 0.5129(2) 0.0362(9) Uani 1 1 d . . . . .
C99 C 0.4053(3) 0.9544(2) 0.5162(2) 0.0309(8) Uani 1 1 d . . . . .
C100 C 0.7722(3) 0.4212(2) 0.8592(2) 0.0329(9) Uani 1 1 d . . . . .
C101 C 0.6995(3) 0.3272(2) 0.85197(18) 0.0296(8) Uani 1 1 d . . . . .
C102 C 0.6678(3) 0.2592(2) 0.88386(18) 0.0312(9) Uani 1 1 d . . . . .
C103 C 0.6329(3) 0.2417(2) 0.83145(19) 0.0309(9) Uani 1 1 d . . . . .
C104 C 0.6431(3) 0.2990(2) 0.76974(18) 0.0291(8) Uani 1 1 d . . . . .
C105 C 0.6714(3) 0.2198(2) 0.95663(19) 0.0337(9) Uani 1 1 d . . . . .
C106 C 0.7381(3) 0.2185(2) 0.9982(2) 0.0395(10) Uani 1 1 d . . . . .
H106 H 0.784073 0.241178 0.978760 0.047 Uiso 1 1 calc R . . . .
C107 C 0.7372(3) 0.1842(3) 1.0676(2) 0.0522(12) Uani 1 1 d . . . . .
H107 H 0.782328 0.183896 1.095539 0.063 Uiso 1 1 calc R . . . .
C108 C 0.6712(4) 0.1504(3) 1.0964(2) 0.0573(13) Uani 1 1 d . . . . .
H108 H 0.671521 0.126751 1.143906 0.069 Uiso 1 1 calc R . . . .
C109 C 0.6046(3) 0.1509(3) 1.0564(2) 0.0442(11) Uani 1 1 d . . . . .
H109 H 0.558938 0.128094 1.076265 0.053 Uiso 1 1 calc R . . . .
C110 C 0.6052(3) 0.1850(2) 0.9870(2) 0.0366(9) Uani 1 1 d . . . . .
H110 H 0.559824 0.184814 0.959556 0.044 Uiso 1 1 calc R . . . .
C111 C 0.5923(3) 0.1812(2) 0.83257(18) 0.0341(9) Uani 1 1 d . . . . .
C112 C 0.5577(3) 0.1325(2) 0.8270(2) 0.0376(10) Uani 1 1 d . . . . .
C113 C 0.5265(3) 0.0704(3) 0.81501(19) 0.0410(10) Uani 1 1 d . . . . .
C114 C 0.4375(4) 0.0844(3) 0.8071(2) 0.0567(13) Uani 1 1 d . . . . .
H114 H 0.393086 0.135453 0.812619 0.068 Uiso 1 1 calc R . . . .
C115 C 0.4092(5) 0.0231(4) 0.7904(3) 0.0729(18) Uani 1 1 d . . . . .
H115 H 0.346512 0.034102 0.783493 0.088 Uiso 1 1 calc R . . . .
C116 C 0.4736(5) -0.0519(4) 0.7843(2) 0.0704(18) Uani 1 1 d . . . . .
H116 H 0.454622 -0.092388 0.772988 0.085 Uiso 1 1 calc R . . . .
C117 C 0.5643(4) -0.0690(3) 0.7942(2) 0.0564(14) Uani 1 1 d . . . . .
C118 C 0.7118(6) -0.1611(4) 0.7996(4) 0.093(2) Uani 1 1 d . . . . .
H118 H 0.753574 -0.214381 0.796978 0.112 Uiso 1 1 calc R . . . .
C119 C 0.7468(5) -0.1060(3) 0.8142(3) 0.0836(19) Uani 1 1 d . . . . .
H119 H 0.810188 -0.121196 0.821324 0.100 Uiso 1 1 calc R . . . .
C120 C 0.6873(4) -0.0285(3) 0.8183(3) 0.0596(14) Uani 1 1 d . . . . .
H120 H 0.709741 0.010919 0.827436 0.072 Uiso 1 1 calc R . . . .
C121 C 0.5925(4) -0.0075(3) 0.8089(2) 0.0473(12) Uani 1 1 d . . . . .
C122 C 0.6182(3) 0.3067(2) 0.70019(18) 0.0287(8) Uani 1 1 d . . . . .
C123 C 0.5805(3) 0.3856(2) 0.65788(19) 0.0323(9) Uani 1 1 d . . . . .
H123 H 0.564690 0.433223 0.676287 0.039 Uiso 1 1 calc R . . . .
C124 C 0.5661(3) 0.3950(2) 0.59007(19) 0.0355(9) Uani 1 1 d . . . . .
H124 H 0.540291 0.449092 0.562441 0.043 Uiso 1 1 calc R . . . .
C125 C 0.5887(3) 0.3268(3) 0.56129(19) 0.0349(9) Uani 1 1 d . . . . .
C126 C 0.6235(3) 0.2484(2) 0.6036(2) 0.0356(9) Uani 1 1 d . . . . .
H126 H 0.637624 0.200986 0.585115 0.043 Uiso 1 1 calc R . . . .
C127 C 0.6380(3) 0.2379(2) 0.67216(19) 0.0323(9) Uani 1 1 d . . . . .
H127 H 0.661394 0.183683 0.700089 0.039 Uiso 1 1 calc R . . . .
C128 C 0.5781(3) 0.3393(3) 0.4858(2) 0.0414(10) Uani 1 1 d . . . . .
H12A H 0.587346 0.285339 0.475232 0.050 Uiso 1 1 calc R . . . .
H12B H 0.515311 0.376414 0.472864 0.050 Uiso 1 1 calc R . . . .
C129 C 0.6451(3) 0.3759(3) 0.4449(2) 0.0432(10) Uani 1 1 d . . . . .
H12C H 0.707379 0.338699 0.459279 0.052 Uiso 1 1 calc R . . . .
H12D H 0.635379 0.429394 0.456482 0.052 Uiso 1 1 calc R . . . .
C130 C 0.6417(4) 0.3909(3) 0.3684(2) 0.0682(17) Uani 1 1 d . . . . .
H13A H 0.683055 0.421722 0.347251 0.082 Uiso 1 1 calc R . . . .
H13B H 0.578927 0.426172 0.353599 0.082 Uiso 1 1 calc R . . . .
C131 C 0.6686(3) 0.3120(3) 0.3422(2) 0.0405(10) Uani 1 1 d . . . . .
H13C H 0.725327 0.272170 0.364834 0.049 Uiso 1 1 calc R . . . .
H13D H 0.620131 0.287142 0.356063 0.049 Uiso 1 1 calc R . . . .
C132 C 0.6835(5) 0.3224(4) 0.2674(2) 0.087(2) Uani 1 1 d . . . . .
H13E H 0.625974 0.360901 0.245053 0.105 Uiso 1 1 calc R . . . .
H13F H 0.730237 0.349158 0.253540 0.105 Uiso 1 1 calc R . . . .
C133 C 0.7126(5) 0.2461(4) 0.2408(2) 0.0703(17) Uani 1 1 d . . . . .
H13G H 0.746878 0.254341 0.197850 0.105 Uiso 1 1 calc GR . . . .
H13H H 0.658655 0.234124 0.232820 0.105 Uiso 1 1 calc GR . . . .
H13I H 0.751525 0.199608 0.274007 0.105 Uiso 1 1 calc GR . . . .

loop_
_atom_site_aniso_label
_atom_site_aniso_U_11
_atom_site_aniso_U_22
_atom_site_aniso_U_33
_atom_site_aniso_U_23
_atom_site_aniso_U_13
_atom_site_aniso_U_12
Zn1 0.0367(3) 0.0148(2) 0.0371(3) -0.00389(17) -0.00589(19) -0.00580(19)
N1 0.0282(17) 0.0178(15) 0.0451(19) -0.0077(13) -0.0032(14) -0.0055(13)
N2 0.0218(16) 0.0212(15) 0.0403(18) -0.0077(13) 0.0006(13) -0.0068(13)
N3 0.0319(18) 0.0171(14) 0.0369(17) -0.0056(12) -0.0031(13) -0.0081(13)
N4 0.0377(19) 0.0183(15) 0.047(2) -0.0072(14) -0.0096(15) -0.0067(14)
N5 0.0376(19) 0.0181(15) 0.0371(17) -0.0068(13) -0.0117(14) -0.0018(14)
N6 0.0366(18) 0.0167(14) 0.0323(16) -0.0079(12) -0.0051(13) -0.0062(13)
N7 0.039(2) 0.033(2) 0.088(3) -0.027(2) 0.014(2) -0.0112(17)
N8 0.038(2) 0.0264(18) 0.070(3) 0.0037(18) -0.018(2) -0.0060(16)
N9 0.072(4) 0.134(6) 0.212(9) -0.127(7) 0.014(5) -0.041(4)
N10 0.144(5) 0.040(3) 0.065(3) -0.019(2) -0.008(3) -0.046(3)
C1 0.0239(19) 0.0194(17) 0.044(2) -0.0062(15) -0.0021(16) -0.0077(16)
C2 0.0220(19) 0.0199(17) 0.049(2) -0.0120(16) 0.0005(16) -0.0061(15)
C3 0.0182(19) 0.0266(19) 0.051(2) -0.0120(17) 0.0025(16) -0.0056(16)
C4 0.025(2) 0.028(2) 0.051(2) -0.0150(18) -0.0014(17) -0.0033(17)
C5 0.029(2) 0.039(2) 0.060(3) -0.023(2) -0.0018(19) -0.0046(19)
C6 0.037(2) 0.047(3) 0.046(2) -0.015(2) -0.0005(19) -0.008(2)
C7 0.037(2) 0.036(2) 0.050(3) -0.0108(19) 0.0027(19) -0.009(2)
C8 0.029(2) 0.030(2) 0.050(2) -0.0132(18) 0.0029(18) -0.0089(18)
C9 0.024(2) 0.0210(18) 0.052(2) -0.0131(17) 0.0011(17) -0.0067(16)
C10 0.025(2) 0.0231(19) 0.052(2) -0.0098(17) 0.0000(17) -0.0078(17)
C11 0.024(2) 0.027(2) 0.055(3) -0.0131(18) -0.0041(18) -0.0071(17)
C12 0.023(2) 0.0212(19) 0.065(3) -0.0144(18) -0.0048(18) -0.0055(16)
C13 0.0198(19) 0.0245(19) 0.066(3) -0.0155(19) -0.0049(18) -0.0064(16)
C14 0.029(2) 0.023(2) 0.073(3) -0.014(2) 0.000(2) -0.0075(18)
C15 0.046(3) 0.037(2) 0.073(3) -0.015(2) 0.009(2) -0.015(2)
C16 0.054(3) 0.043(3) 0.078(4) -0.026(3) 0.019(3) -0.020(2)
C17 0.025(2) 0.023(2) 0.075(3) -0.018(2) -0.002(2) -0.0064(17)
C18 0.031(2) 0.026(2) 0.086(4) -0.019(2) -0.008(2) -0.0008(18)
C19 0.040(3) 0.024(2) 0.074(3) -0.008(2) -0.014(2) -0.0037(19)
C20 0.032(2) 0.027(2) 0.065(3) -0.0122(19) -0.009(2) -0.0073(18)
C21 0.024(2) 0.0170(17) 0.052(2) -0.0067(16) -0.0032(17) -0.0037(15)
C22 0.034(2) 0.0180(19) 0.059(3) -0.0041(18) 0.000(2) -0.0001(17)
C23 0.055(3) 0.022(2) 0.072(3) -0.009(2) 0.008(2) -0.008(2)
C24 0.090(4) 0.021(2) 0.090(4) -0.002(2) 0.015(3) -0.014(3)
C25 0.114(5) 0.031(3) 0.057(3) 0.000(2) 0.010(3) 0.006(3)
C26 0.068(4) 0.033(3) 0.062(3) -0.002(2) -0.007(3) 0.010(2)
C27 0.044(3) 0.028(2) 0.056(3) -0.004(2) -0.008(2) 0.003(2)
C28 0.168(8) 0.035(3) 0.124(6) -0.009(4) -0.046(6) -0.011(4)
C29 0.156(8) 0.060(4) 0.090(5) -0.026(4) -0.004(5) -0.022(5)
C30 0.252(12) 0.063(4) 0.073(5) 0.015(4) 0.023(6) -0.046(6)
C31 0.300(18) 0.082(6) 0.097(7) -0.011(5) 0.032(8) -0.043(9)
C32 0.199(11) 0.082(5) 0.102(6) -0.043(5) 0.028(6) -0.049(6)
C33 0.46(2) 0.185(10) 0.122(7) -0.090(7) 0.145(10) -0.262(14)
C34 0.032(2) 0.0197(18) 0.060(3) -0.0133(18) -0.0122(19) -0.0025(17)
C35 0.030(2) 0.0216(19) 0.063(3) -0.0091(18) -0.0094(19) -0.0080(17)
C36 0.031(2) 0.0182(19) 0.078(3) -0.013(2) -0.001(2) -0.0078(17)
C37 0.032(2) 0.024(2) 0.072(3) -0.012(2) 0.007(2) -0.0119(18)
C38 0.023(2) 0.0217(19) 0.078(3) -0.011(2) -0.002(2) -0.0076(17)
C39 0.034(2) 0.0173(18) 0.075(3) -0.0050(19) -0.009(2) -0.0104(17)
C40 0.035(2) 0.023(2) 0.072(3) -0.018(2) -0.008(2) -0.0083(18)
C41 0.030(2) 0.027(2) 0.079(3) -0.009(2) 0.005(2) -0.0132(19)
C42 0.026(2) 0.030(2) 0.084(3) -0.016(2) 0.007(2) -0.0072(19)
C43 0.034(3) 0.052(3) 0.085(4) -0.012(3) 0.012(2) -0.022(2)
C44 0.070(4) 0.103(5) 0.100(5) -0.053(4) 0.022(4) -0.019(4)
C45 0.330(14) 0.358(16) 0.135(7) -0.109(8) 0.091(8) -0.259(13)
C46 0.330(14) 0.358(16) 0.135(7) -0.109(8) 0.091(8) -0.259(13)
C47 0.035(2) 0.0208(19) 0.070(3) -0.0174(19) -0.020(2) 0.0000(18)
C48 0.039(3) 0.030(2) 0.074(3) -0.016(2) -0.019(2) -0.004(2)
C49 0.043(3) 0.037(3) 0.105(4) -0.027(3) -0.027(3) -0.006(2)
C50 0.040(3) 0.050(3) 0.152(6) -0.045(4) -0.020(4) -0.008(3)
C51 0.045(3) 0.041(3) 0.128(5) -0.026(3) -0.004(3) -0.016(3)
C52 0.049(4) 0.054(4) 0.239(10) -0.045(5) 0.015(5) -0.021(3)
C53 0.056(5) 0.102(6) 0.262(13) -0.127(8) -0.025(6) -0.007(4)
C54 0.040(4) 0.098(6) 0.210(9) -0.103(6) 0.014(4) -0.033(4)
C55 0.089(7) 0.189(12) 0.218(13) -0.154(11) 0.005(7) -0.046(7)
C56 0.065(4) 0.200(9) 0.197(9) -0.163(8) -0.001(5) -0.031(5)
C57 0.049(3) 0.094(5) 0.107(5) -0.067(4) 0.010(3) -0.029(3)
C58 0.042(3) 0.081(4) 0.192(8) -0.098(5) -0.006(4) -0.012(3)
C59 0.036(2) 0.024(2) 0.054(3) -0.0141(18) -0.0179(19) 0.0015(18)
C60 0.042(3) 0.026(2) 0.056(3) -0.0164(19) -0.021(2) 0.0029(19)
C61 0.044(3) 0.033(2) 0.049(3) -0.0195(19) -0.019(2) 0.004(2)
C62 0.057(3) 0.045(3) 0.052(3) -0.023(2) -0.016(2) 0.005(2)
C63 0.070(4) 0.054(3) 0.051(3) -0.025(2) -0.029(3) 0.008(3)
C64 0.056(3) 0.055(3) 0.074(4) -0.027(3) -0.031(3) -0.003(3)
C65 0.051(3) 0.040(2) 0.066(3) -0.020(2) -0.028(2) -0.001(2)
C66 0.026(2) 0.0160(17) 0.038(2) -0.0060(15) -0.0020(15) -0.0070(15)
C67 0.0205(18) 0.0211(17) 0.038(2) -0.0061(15) -0.0013(15) -0.0076(15)
C68 0.0241(19) 0.0170(17) 0.037(2) -0.0058(14) -0.0024(15) -0.0080(15)
C69 0.032(2) 0.0163(17) 0.037(2) -0.0055(15) -0.0069(16) -0.0075(16)
C70 0.0185(18) 0.0235(18) 0.039(2) -0.0035(15) 0.0041(15) -0.0044(15)
C71 0.025(2) 0.0228(19) 0.047(2) -0.0047(17) 0.0091(17) -0.0052(16)
C72 0.045(3) 0.030(2) 0.046(3) 0.0038(19) 0.016(2) -0.002(2)
C73 0.065(3) 0.044(3) 0.035(2) -0.001(2) 0.015(2) -0.005(2)
C74 0.053(3) 0.048(3) 0.036(2) -0.014(2) 0.011(2) -0.011(2)
C75 0.035(2) 0.028(2) 0.038(2) -0.0066(16) 0.0052(17) -0.0074(18)
C76 0.027(2) 0.0193(18) 0.0330(19) -0.0065(14) -0.0022(15) -0.0086(16)
C77 0.028(2) 0.0222(19) 0.0330(19) -0.0050(15) -0.0020(15) -0.0096(17)
C78 0.029(2) 0.0208(18) 0.043(2) -0.0080(16) -0.0047(17) -0.0081(16)
C79 0.048(3) 0.026(2) 0.041(2) -0.0109(17) -0.0018(19) -0.0054(19)
C80 0.054(3) 0.038(2) 0.059(3) -0.026(2) 0.005(2) -0.002(2)
C81 0.041(3) 0.024(2) 0.072(3) -0.017(2) -0.007(2) 0.0022(19)
C83 0.049(3) 0.034(2) 0.063(3) 0.017(2) -0.018(2) -0.011(2)
C84 0.041(3) 0.043(3) 0.047(3) 0.004(2) -0.005(2) -0.011(2)
C85 0.028(2) 0.028(2) 0.047(2) -0.0023(17) -0.0045(18) -0.0049(17)
C86 0.032(2) 0.0183(17) 0.036(2) -0.0056(15) -0.0068(16) -0.0047(16)
C87 0.048(3) 0.0188(18) 0.037(2) -0.0043(15) -0.0049(18) -0.0097(18)
C88 0.051(3) 0.0207(19) 0.045(2) -0.0125(17) -0.006(2) -0.0083(19)
C89 0.037(2) 0.0237(19) 0.039(2) -0.0091(16) -0.0039(17) -0.0039(17)
C90 0.039(2) 0.0194(18) 0.040(2) -0.0054(15) -0.0013(17) -0.0098(17)
C91 0.038(2) 0.0163(17) 0.040(2) -0.0094(15) -0.0001(17) -0.0063(16)
C92 0.048(3) 0.033(2) 0.041(2) -0.0129(18) 0.0048(19) -0.010(2)
C93 0.047(3) 0.032(2) 0.038(2) -0.0111(17) -0.0005(19) -0.004(2)
C94 0.048(3) 0.041(2) 0.041(2) -0.0080(19) -0.001(2) 0.001(2)
C95 0.069(4) 0.054(3) 0.045(3) -0.015(2) -0.012(2) -0.003(3)
C96 0.070(4) 0.160(7) 0.049(3) -0.036(4) -0.016(3) 0.003(4)
C97 0.102(6) 0.177(9) 0.064(4) -0.058(5) -0.016(4) 0.004(6)
C98 0.025(2) 0.0193(18) 0.061(3) -0.0043(18) -0.0105(18) -0.0045(16)
C99 0.025(2) 0.0215(18) 0.046(2) -0.0042(16) -0.0085(17) -0.0082(16)
C100 0.034(2) 0.0176(18) 0.045(2) -0.0097(16) -0.0117(18) -0.0025(16)
C101 0.038(2) 0.0173(17) 0.0298(19) -0.0058(14) -0.0068(16) -0.0027(16)
C102 0.040(2) 0.0199(18) 0.031(2) -0.0084(15) -0.0030(16) -0.0047(17)
C103 0.044(2) 0.0167(17) 0.033(2) -0.0063(14) -0.0022(17) -0.0095(17)
C104 0.038(2) 0.0177(17) 0.0320(19) -0.0078(14) -0.0030(16) -0.0082(16)
C105 0.044(2) 0.0219(18) 0.0287(19) -0.0076(15) -0.0013(17) -0.0028(18)
C106 0.045(3) 0.034(2) 0.036(2) -0.0057(17) -0.0038(18) -0.009(2)
C107 0.057(3) 0.066(3) 0.033(2) -0.006(2) -0.008(2) -0.022(3)
C108 0.071(4) 0.071(3) 0.029(2) -0.004(2) -0.004(2) -0.029(3)
C109 0.053(3) 0.044(2) 0.034(2) -0.0071(18) 0.004(2) -0.018(2)
C110 0.047(3) 0.026(2) 0.035(2) -0.0099(16) -0.0019(18) -0.0076(19)
C111 0.050(3) 0.0244(19) 0.0269(19) -0.0062(15) 0.0030(17) -0.0127(19)
C112 0.055(3) 0.027(2) 0.033(2) -0.0055(16) 0.0024(18) -0.018(2)
C113 0.065(3) 0.039(2) 0.026(2) 0.0006(17) -0.0028(19) -0.031(2)
C114 0.084(4) 0.051(3) 0.041(3) 0.008(2) -0.017(2) -0.038(3)
C115 0.090(5) 0.097(5) 0.049(3) 0.012(3) -0.025(3) -0.065(4)
C116 0.133(6) 0.062(4) 0.039(3) 0.005(2) -0.017(3) -0.067(4)
C117 0.105(5) 0.043(3) 0.038(2) -0.004(2) -0.007(3) -0.047(3)
C118 0.133(7) 0.048(4) 0.106(5) -0.039(4) 0.000(5) -0.025(4)
C119 0.104(5) 0.049(3) 0.100(5) -0.039(3) 0.005(4) -0.015(3)
C120 0.081(4) 0.046(3) 0.064(3) -0.028(2) 0.013(3) -0.031(3)
C121 0.094(4) 0.031(2) 0.029(2) -0.0046(17) 0.002(2) -0.038(3)
C122 0.037(2) 0.0208(17) 0.0315(19) -0.0070(15) -0.0006(16) -0.0126(16)
C123 0.043(2) 0.0231(18) 0.033(2) -0.0075(15) -0.0071(17) -0.0120(18)
C124 0.043(2) 0.033(2) 0.032(2) -0.0049(16) -0.0090(17) -0.0149(19)
C125 0.038(2) 0.042(2) 0.034(2) -0.0101(17) -0.0022(17) -0.023(2)
C126 0.043(2) 0.034(2) 0.040(2) -0.0187(18) 0.0059(18) -0.0206(19)
C127 0.044(2) 0.0234(19) 0.032(2) -0.0067(15) 0.0008(17) -0.0151(18)
C128 0.035(2) 0.063(3) 0.034(2) -0.019(2) -0.0027(17) -0.020(2)
C129 0.055(3) 0.033(2) 0.042(2) -0.0134(18) 0.008(2) -0.015(2)
C130 0.086(4) 0.049(3) 0.036(3) -0.003(2) 0.013(2) 0.009(3)
C131 0.038(2) 0.055(3) 0.032(2) -0.0053(19) -0.0043(17) -0.021(2)
C132 0.091(5) 0.085(4) 0.035(3) -0.010(3) 0.001(3) 0.028(4)
C133 0.106(5) 0.092(4) 0.036(3) -0.027(3) 0.005(3) -0.055(4)

loop_
_atom_type_symbol
_atom_type_description
_atom_type_scat_dispersion_real
_atom_type_scat_dispersion_imag
_atom_type_scat_source
C C 0.0033 0.0016 'International Tables Vol C Tables 4.2.6.8 and 6.1.1.4'
H H 0.0000 0.0000 'International Tables Vol C Tables 4.2.6.8 and 6.1.1.4'
N N 0.0061 0.0033 'International Tables Vol C Tables 4.2.6.8 and 6.1.1.4'
Zn Zn 0.2839 1.4301 'International Tables Vol C Tables 4.2.6.8 and 6.1.1.4'

loop_
_geom_angle_atom_site_label_1
_geom_angle_atom_site_label_2
_geom_angle_atom_site_label_3
_geom_angle
_geom_angle_site_symmetry_1
_geom_angle_site_symmetry_3
_geom_angle_publ_flag
N1 Zn1 N4 127.86(13) . . ?
N3 Zn1 N1 94.91(13) . . ?
N3 Zn1 N4 107.25(12) . . ?
N3 Zn1 N6 128.05(13) . . ?
N6 Zn1 N1 109.72(12) . . ?
N6 Zn1 N4 92.82(13) . . ?
C1 N1 Zn1 121.4(2) . . ?
C21 N1 Zn1 131.5(3) . . ?
C21 N1 C1 106.8(3) . . ?
C66 N2 C1 128.1(3) . . ?
C66 N3 Zn1 121.3(2) . . ?
C69 N3 Zn1 130.9(3) . . ?
C69 N3 C66 106.9(3) . . ?
C34 N4 Zn1 128.4(3) . . ?
C34 N4 C100 107.5(3) . . ?
C100 N4 Zn1 122.1(3) . . ?
C101 N5 C100 126.5(3) . . ?
C101 N6 Zn1 122.2(2) . . ?
C104 N6 Zn1 128.4(2) . . ?
C104 N6 C101 107.4(3) . . ?
C16 N7 C17 117.0(4) . . ?
C83 N8 C98 117.4(4) . . ?
C55 N9 C54 116.9(8) . . ?
C118 N10 C117 117.9(5) . . ?
N1 C1 C2 110.1(3) . . ?
N2 C1 N1 127.0(3) . . ?
N2 C1 C2 122.8(3) . . ?
C1 C2 C3 127.4(3) . . ?
C9 C2 C1 105.2(3) . . ?
C9 C2 C3 127.3(3) . . ?
C4 C3 C2 120.0(3) . . ?
C8 C3 C2 122.3(3) . . ?
C8 C3 C4 117.7(4) . . ?
C3 C4 H4 119.6 . . ?
C5 C4 C3 120.8(4) . . ?
C5 C4 H4 119.6 . . ?
C4 C5 H5 119.4 . . ?
C4 C5 C6 121.1(4) . . ?
C6 C5 H5 119.4 . . ?
C5 C6 H6 120.6 . . ?
C5 C6 C7 118.8(4) . . ?
C7 C6 H6 120.6 . . ?
C6 C7 H7 119.6 . . ?
C8 C7 C6 120.8(4) . . ?
C8 C7 H7 119.6 . . ?
C3 C8 H8 119.6 . . ?
C7 C8 C3 120.8(4) . . ?
C7 C8 H8 119.6 . . ?
C2 C9 C10 128.8(4) . . ?
C2 C9 C21 107.5(3) . . ?
C21 C9 C10 123.4(4) . . ?
C11 C10 C9 178.2(4) . . ?
C10 C11 C12 178.4(5) . . ?
C11 C12 C13 120.5(4) . . ?
C20 C12 C11 120.3(4) . . ?
C20 C12 C13 119.2(4) . . ?
C14 C13 C12 123.5(4) . . ?
C14 C13 C17 117.2(4) . . ?
C17 C13 C12 119.3(4) . . ?
C13 C14 H14 120.1 . . ?
C15 C14 C13 119.9(4) . . ?
C15 C14 H14 120.1 . . ?
C14 C15 H15 120.9 . . ?
C14 C15 C16 118.1(5) . . ?
C16 C15 H15 120.9 . . ?
N7 C16 C15 125.0(5) . . ?
N7 C16 H16 117.5 . . ?
C15 C16 H16 117.5 . . ?
N7 C17 C13 122.8(4) . . ?
N7 C17 C18 117.8(4) . . ?
C18 C17 C13 119.5(4) . . ?
C17 C18 H18 119.9 . . ?
C19 C18 C17 120.3(4) . . ?
C19 C18 H18 119.9 . . ?
C18 C19 H19 119.5 . . ?
C18 C19 C20 120.9(4) . . ?
C20 C19 H19 119.5 . . ?
C12 C20 C19 120.9(4) . . ?
C12 C20 H20 119.6 . . ?
C19 C20 H20 119.6 . . ?
N1 C21 C9 110.4(3) . . ?
N1 C21 C22 121.5(4) . . ?
C9 C21 C22 128.1(3) . . ?
C23 C22 C21 120.3(4) . . ?
C27 C22 C21 121.8(4) . . ?
C27 C22 C23 117.9(4) . . ?
C22 C23 H23 120.7 . . ?
C22 C23 C24 118.5(5) . . ?
C24 C23 H23 120.7 . . ?
C23 C24 H24 118.4 . . ?
C25 C24 C23 123.2(5) . . ?
C25 C24 H24 118.4 . . ?
C24 C25 C28 125.4(5) . . ?
C26 C25 C24 117.3(5) . . ?
C26 C25 C28 117.4(6) . . ?
C25 C26 H26 119.6 . . ?
C25 C26 C27 120.8(5) . . ?
C27 C26 H26 119.6 . . ?
C22 C27 H27 118.9 . . ?
C26 C27 C22 122.2(4) . . ?
C26 C27 H27 118.9 . . ?
C25 C28 H28A 109.5 . . ?
C25 C28 H28B 109.5 . . ?
H28A C28 H28B 108.1 . . ?
C29 C28 C25 110.5(7) . . ?
C29 C28 H28A 109.5 . . ?
C29 C28 H28B 109.5 . . ?
C28 C29 H29A 109.6 . . ?
C28 C29 H29B 109.6 . . ?
C28 C29 C30 110.1(7) . . ?
H29A C29 H29B 108.2 . . ?
C30 C29 H29A 109.6 . . ?
C30 C29 H29B 109.6 . . ?
C29 C30 H30A 109.9 . . ?
C29 C30 H30B 109.9 . . ?
H30A C30 H30B 108.3 . . ?
C31 C30 C29 109.1(7) . . ?
C31 C30 H30A 109.9 . . ?
C31 C30 H30B 109.9 . . ?
C30 C31 H31A 107.4 . . ?
C30 C31 H31B 107.4 . . ?
C30 C31 C32 119.6(8) . . ?
H31A C31 H31B 106.9 . . ?
C32 C31 H31A 107.4 . . ?
C32 C31 H31B 107.4 . . ?
C31 C32 H32A 107.7 . . ?
C31 C32 H32B 107.7 . . ?
H32A C32 H32B 107.1 . . ?
C33 C32 C31 118.5(9) . . ?
C33 C32 H32A 107.7 . . ?
C33 C32 H32B 107.7 . . ?
C32 C33 H33A 109.5 . . ?
C32 C33 H33B 109.5 . . ?
C32 C33 H33C 109.5 . . ?
H33A C33 H33B 109.5 . . ?
H33A C33 H33C 109.5 . . ?
H33B C33 H33C 109.5 . . ?
N4 C34 C35 121.6(4) . . ?
N4 C34 C47 110.1(4) . . ?
C47 C34 C35 128.2(4) . . ?
C36 C35 C34 121.0(3) . . ?
C36 C35 C40 118.3(4) . . ?
C40 C35 C34 120.5(4) . . ?
C35 C36 H36 119.4 . . ?
C37 C36 C35 121.1(4) . . ?
C37 C36 H36 119.4 . . ?
C36 C37 H37 119.6 . . ?
C36 C37 C38 120.8(4) . . ?
C38 C37 H37 119.6 . . ?
C37 C38 C39 117.5(4) . . ?
C37 C38 C41 122.6(4) . . ?
C39 C38 C41 119.8(3) . . ?
C38 C39 H39 119.1 . . ?
C40 C39 C38 121.9(4) . . ?
C40 C39 H39 119.1 . . ?
C35 C40 H40 119.9 . . ?
C39 C40 C35 120.3(4) . . ?
C39 C40 H40 119.9 . . ?
C38 C41 H41A 108.1 . . ?
C38 C41 H41B 108.1 . . ?
C38 C41 C42 116.7(3) . . ?
H41A C41 H41B 107.3 . . ?
C42 C41 H41A 108.1 . . ?
C42 C41 H41B 108.1 . . ?
C41 C42 H42A 109.2 . . ?
C41 C42 H42B 109.2 . . ?
C41 C42 C43 112.2(4) . . ?
H42A C42 H42B 107.9 . . ?
C43 C42 H42A 109.2 . . ?
C43 C42 H42B 109.2 . . ?
C42 C43 H43A 108.8 . . ?
C42 C43 H43B 108.8 . . ?
H43A C43 H43B 107.7 . . ?
C44 C43 C42 113.9(5) . . ?
C44 C43 H43A 108.8 . . ?
C44 C43 H43B 108.8 . . ?
C43 C44 H44A 109.7 . . ?
C43 C44 H44B 109.7 . . ?
C43 C44 C45 110.0(6) . . ?
H44A C44 H44B 108.2 . . ?
C45 C44 H44A 109.7 . . ?
C45 C44 H44B 109.7 . . ?
C44 C45 H45A 112.3 . . ?
C44 C45 H45B 112.3 . . ?
H45A C45 H45B 109.9 . . ?
C46 C45 C44 97.2(10) . . ?
C46 C45 H45A 112.3 . . ?
C46 C45 H45B 112.3 . . ?
C45 C46 H46A 109.5 . . ?
C45 C46 H46B 109.5 . . ?
C45 C46 H46C 109.5 . . ?
H46A C46 H46B 109.5 . . ?
H46A C46 H46C 109.5 . . ?
H46B C46 H46C 109.5 . . ?
C34 C47 C48 123.3(4) . . ?
C59 C47 C34 107.9(3) . . ?
C59 C47 C48 128.8(4) . . ?
C49 C48 C47 175.5(6) . . ?
C48 C49 C50 176.3(6) . . ?
C51 C50 C49 121.3(6) . . ?
C51 C50 C58 119.7(6) . . ?
C58 C50 C49 118.9(7) . . ?
C50 C51 H51 119.3 . . ?
C50 C51 C52 121.4(7) . . ?
C52 C51 H51 119.3 . . ?
C51 C52 H52 121.3 . . ?
C51 C52 C53 117.4(8) . . ?
C53 C52 H52 121.3 . . ?
C52 C53 H53 119.9 . . ?
C54 C53 C52 120.3(7) . . ?
C54 C53 H53 119.9 . . ?
N9 C54 C53 116.1(7) . . ?
N9 C54 C58 122.8(10) . . ?
C53 C54 C58 121.0(9) . . ?
N9 C55 H55 118.6 . . ?
N9 C55 C56 122.8(11) . . ?
C56 C55 H55 118.6 . . ?
C55 C56 H56 117.6 . . ?
C55 C56 C57 124.7(11) . . ?
C57 C56 H56 117.6 . . ?
C56 C57 H57 122.2 . . ?
C56 C57 C58 115.7(7) . . ?
C58 C57 H57 122.2 . . ?
C50 C58 C57 122.9(6) . . ?
C54 C58 C50 120.2(9) . . ?
C54 C58 C57 116.9(8) . . ?
C47 C59 C60 128.7(4) . . ?
C47 C59 C100 105.0(4) . . ?
C100 C59 C60 126.4(4) . . ?
C61 C60 C59 122.1(4) . . ?
C61 C60 C65 117.4(4) . . ?
C65 C60 C59 120.5(5) . . ?
C60 C61 H61 119.3 . . ?
C62 C61 C60 121.4(4) . . ?
C62 C61 H61 119.3 . . ?
C61 C62 H62 120.7 . . ?
C61 C62 C63 118.5(5) . . ?
C63 C62 H62 120.7 . . ?
C62 C63 H63 119.5 . . ?
C64 C63 C62 121.0(5) . . ?
C64 C63 H63 119.5 . . ?
C63 C64 H64 119.8 . . ?
C63 C64 C65 120.4(5) . . ?
C65 C64 H64 119.8 . . ?
C60 C65 H65 119.3 . . ?
C64 C65 C60 121.3(5) . . ?
C64 C65 H65 119.3 . . ?
N2 C66 N3 127.0(3) . . ?
N2 C66 C67 123.3(3) . . ?
N3 C66 C67 109.7(3) . . ?
C66 C67 C70 126.8(3) . . ?
C68 C67 C66 105.8(3) . . ?
C68 C67 C70 127.2(3) . . ?
C67 C68 C69 107.4(3) . . ?
C67 C68 C76 127.6(3) . . ?
C76 C68 C69 124.5(3) . . ?
N3 C69 C68 110.2(3) . . ?
N3 C69 C86 121.4(3) . . ?
C68 C69 C86 128.4(3) . . ?
C71 C70 C67 121.6(3) . . ?
C71 C70 C75 117.9(4) . . ?
C75 C70 C67 120.4(3) . . ?
C70 C71 H71 119.7 . . ?
C72 C71 C70 120.6(4) . . ?
C72 C71 H71 119.7 . . ?
C71 C72 H72 119.9 . . ?
C73 C72 C71 120.1(4) . . ?
C73 C72 H72 119.9 . . ?
C72 C73 H73 120.1 . . ?
C74 C73 C72 119.9(4) . . ?
C74 C73 H73 120.1 . . ?
C73 C74 H74 119.8 . . ?
C75 C74 C73 120.4(4) . . ?
C75 C74 H74 119.8 . . ?
C70 C75 H75 119.5 . . ?
C74 C75 C70 121.1(4) . . ?
C74 C75 H75 119.5 . . ?
C77 C76 C68 176.3(4) . . ?
C76 C77 C78 178.6(4) . . ?
C79 C78 C77 120.3(4) . . ?
C79 C78 C99 119.3(3) . . ?
C99 C78 C77 120.4(3) . . ?
C78 C79 H79 119.6 . . ?
C78 C79 C80 120.8(4) . . ?
C80 C79 H79 119.6 . . ?
C79 C80 H80 119.6 . . ?
C81 C80 C79 120.7(4) . . ?
C81 C80 H80 119.6 . . ?
C80 C81 H81 119.8 . . ?
C80 C81 C98 120.4(4) . . ?
C98 C81 H81 119.8 . . ?
N8 C83 H83 117.7 . . ?
N8 C83 C84 124.7(4) . . ?
C84 C83 H83 117.7 . . ?
C83 C84 H84 120.6 . . ?
C85 C84 C83 118.9(4) . . ?
C85 C84 H84 120.6 . . ?
C84 C85 H85 120.7 . . ?
C84 C85 C99 118.6(4) . . ?
C99 C85 H85 120.7 . . ?
C87 C86 C69 122.0(3) . . ?
C87 C86 C91 117.5(3) . . ?
C91 C86 C69 120.4(3) . . ?
C86 C87 H87 119.9 . . ?
C88 C87 C86 120.3(4) . . ?
C88 C87 H87 119.9 . . ?
C87 C88 H88 118.8 . . ?
C87 C88 C89 122.5(3) . . ?
C89 C88 H88 118.8 . . ?
C88 C89 C90 117.0(4) . . ?
C88 C89 C92 122.4(3) . . ?
C90 C89 C92 120.6(4) . . ?
C89 C90 H90 119.4 . . ?
C91 C90 C89 121.2(4) . . ?
C91 C90 H90 119.4 . . ?
C86 C91 H91 119.3 . . ?
C90 C91 C86 121.4(3) . . ?
C90 C91 H91 119.3 . . ?
C89 C92 H92A 109.1 . . ?
C89 C92 H92B 109.1 . . ?
C89 C92 C93 112.5(4) . . ?
H92A C92 H92B 107.8 . . ?
C93 C92 H92A 109.1 . . ?
C93 C92 H92B 109.1 . . ?
C92 C93 H93A 109.0 . . ?
C92 C93 H93B 109.0 . . ?
C92 C93 C94 113.0(4) . . ?
H93A C93 H93B 107.8 . . ?
C94 C93 H93A 109.0 . . ?
C94 C93 H93B 109.0 . . ?
C93 C94 H94A 109.2 . . ?
C93 C94 H94B 109.2 . . ?
H94A C94 H94B 107.9 . . ?
C95 C94 C93 112.0(4) . . ?
C95 C94 H94A 109.2 . . ?
C95 C94 H94B 109.2 . . ?
C94 C95 H95A 108.8 . . ?
C94 C95 H95B 108.8 . . ?
H95A C95 H95B 107.7 . . ?
C96 C95 C94 113.9(5) . . ?
C96 C95 H95A 108.8 . . ?
C96 C95 H95B 108.8 . . ?
C95 C96 H96A 109.8 . . ?
C95 C96 H96B 109.8 . . ?
C95 C96 C97 109.5(6) . . ?
H96A C96 H96B 108.2 . . ?
C97 C96 H96A 109.8 . . ?
C97 C96 H96B 109.8 . . ?
C96 C97 H97A 109.5 . . ?
C96 C97 H97B 109.5 . . ?
C96 C97 H97C 109.5 . . ?
H97A C97 H97B 109.5 . . ?
H97A C97 H97C 109.5 . . ?
H97B C97 H97C 109.5 . . ?
N8 C98 C81 118.2(4) . . ?
N8 C98 C99 122.0(4) . . ?
C81 C98 C99 119.8(4) . . ?
C85 C99 C78 122.8(3) . . ?
C85 C99 C98 118.4(4) . . ?
C98 C99 C78 118.8(4) . . ?
N4 C100 C59 109.4(3) . . ?
N5 C100 N4 127.2(3) . . ?
N5 C100 C59 123.4(4) . . ?
N5 C101 N6 127.0(3) . . ?
N5 C101 C102 123.5(3) . . ?
N6 C101 C102 109.4(3) . . ?
C101 C102 C105 125.8(3) . . ?
C103 C102 C101 105.5(3) . . ?
C103 C102 C105 128.7(4) . . ?
C102 C103 C104 107.3(3) . . ?
C102 C103 C111 130.6(3) . . ?
C111 C103 C104 122.1(3) . . ?
N6 C104 C103 110.4(3) . . ?
N6 C104 C122 120.2(3) . . ?
C103 C104 C122 129.4(3) . . ?
C106 C105 C102 121.4(4) . . ?
C110 C105 C102 120.3(4) . . ?
C110 C105 C106 118.2(4) . . ?
C105 C106 H106 119.9 . . ?
C107 C106 C105 120.1(4) . . ?
C107 C106 H106 119.9 . . ?
C106 C107 H107 119.7 . . ?
C108 C107 C106 120.6(4) . . ?
C108 C107 H107 119.7 . . ?
C107 C108 H108 119.8 . . ?
C107 C108 C109 120.3(4) . . ?
C109 C108 H108 119.8 . . ?
C108 C109 H109 120.3 . . ?
C110 C109 C108 119.4(4) . . ?
C110 C109 H109 120.3 . . ?
C105 C110 H110 119.3 . . ?
C109 C110 C105 121.3(4) . . ?
C109 C110 H110 119.3 . . ?
C112 C111 C103 173.9(4) . . ?
C111 C112 C113 172.6(5) . . ?
C114 C113 C112 122.0(4) . . ?
C114 C113 C121 119.4(4) . . ?
C121 C113 C112 118.5(4) . . ?
C113 C114 H114 119.7 . . ?
C113 C114 C115 120.6(5) . . ?
C115 C114 H114 119.7 . . ?
C114 C115 H115 120.2 . . ?
C116 C115 C114 119.7(6) . . ?
C116 C115 H115 120.2 . . ?
C115 C116 H116 119.5 . . ?
C117 C116 C115 121.0(5) . . ?
C117 C116 H116 119.5 . . ?
N10 C117 C121 121.6(6) . . ?
C116 C117 N10 119.1(5) . . ?
C116 C117 C121 119.2(5) . . ?
N10 C118 H118 117.3 . . ?
N10 C118 C119 125.3(6) . . ?
C119 C118 H118 117.3 . . ?
C118 C119 H119 120.9 . . ?
C120 C119 C118 118.2(7) . . ?
C120 C119 H119 120.9 . . ?
C119 C120 H120 119.9 . . ?
C119 C120 C121 120.2(5) . . ?
C121 C120 H120 119.9 . . ?
C117 C121 C113 120.0(5) . . ?
C120 C121 C113 123.3(4) . . ?
C120 C121 C117 116.7(5) . . ?
C123 C122 C104 119.5(3) . . ?
C127 C122 C104 122.1(3) . . ?
C127 C122 C123 118.2(3) . . ?
C122 C123 H123 119.6 . . ?
C124 C123 C122 120.9(3) . . ?
C124 C123 H123 119.6 . . ?
C123 C124 H124 119.4 . . ?
C123 C124 C125 121.2(4) . . ?
C125 C124 H124 119.4 . . ?
C124 C125 C126 118.1(3) . . ?
C124 C125 C128 119.9(4) . . ?
C126 C125 C128 122.0(4) . . ?
C125 C126 H126 119.3 . . ?
C127 C126 C125 121.4(3) . . ?
C127 C126 H126 119.3 . . ?
C122 C127 H127 119.9 . . ?
C126 C127 C122 120.2(3) . . ?
C126 C127 H127 119.9 . . ?
C125 C128 H12A 109.3 . . ?
C125 C128 H12B 109.3 . . ?
H12A C128 H12B 107.9 . . ?
C129 C128 C125 111.7(3) . . ?
C129 C128 H12A 109.3 . . ?
C129 C128 H12B 109.3 . . ?
C128 C129 H12C 108.1 . . ?
C128 C129 H12D 108.1 . . ?
C128 C129 C130 116.7(4) . . ?
H12C C129 H12D 107.3 . . ?
C130 C129 H12C 108.1 . . ?
C130 C129 H12D 108.1 . . ?
C129 C130 H13A 108.8 . . ?
C129 C130 H13B 108.8 . . ?
C129 C130 C131 114.0(4) . . ?
H13A C130 H13B 107.7 . . ?
C131 C130 H13A 108.8 . . ?
C131 C130 H13B 108.8 . . ?
C130 C131 H13C 108.4 . . ?
C130 C131 H13D 108.4 . . ?
H13C C131 H13D 107.4 . . ?
C132 C131 C130 115.7(4) . . ?
C132 C131 H13C 108.4 . . ?
C132 C131 H13D 108.4 . . ?
C131 C132 H13E 108.1 . . ?
C131 C132 H13F 108.1 . . ?
H13E C132 H13F 107.3 . . ?
C133 C132 C131 116.8(5) . . ?
C133 C132 H13E 108.1 . . ?
C133 C132 H13F 108.1 . . ?
C132 C133 H13G 109.5 . . ?
C132 C133 H13H 109.5 . . ?
C132 C133 H13I 109.5 . . ?
H13G C133 H13H 109.5 . . ?
H13G C133 H13I 109.5 . . ?
H13H C133 H13I 109.5 . . ?

loop_
_geom_bond_atom_site_label_1
_geom_bond_atom_site_label_2
_geom_bond_distance
_geom_bond_site_symmetry_2
_geom_bond_publ_flag
Zn1 N1 1.994(3) . ?
Zn1 N3 1.981(3) . ?
Zn1 N4 2.002(3) . ?
Zn1 N6 1.992(3) . ?
N1 C1 1.394(5) . ?
N1 C21 1.351(4) . ?
N2 C1 1.332(5) . ?
N2 C66 1.328(5) . ?
N3 C66 1.403(5) . ?
N3 C69 1.347(4) . ?
N4 C34 1.352(5) . ?
N4 C100 1.391(5) . ?
N5 C100 1.328(5) . ?
N5 C101 1.324(5) . ?
N6 C101 1.394(5) . ?
N6 C104 1.339(4) . ?
N7 C16 1.309(6) . ?
N7 C17 1.367(6) . ?
N8 C83 1.303(6) . ?
N8 C98 1.373(5) . ?
N9 C54 1.379(11) . ?
N9 C55 1.303(14) . ?
N10 C117 1.391(7) . ?
N10 C118 1.296(9) . ?
C1 C2 1.436(5) . ?
C2 C3 1.473(6) . ?
C2 C9 1.398(5) . ?
C3 C4 1.407(5) . ?
C3 C8 1.400(5) . ?
C4 H4 0.9500 . ?
C4 C5 1.375(6) . ?
C5 H5 0.9500 . ?
C5 C6 1.382(6) . ?
C6 H6 0.9500 . ?
C6 C7 1.389(6) . ?
C7 H7 0.9500 . ?
C7 C8 1.383(6) . ?
C8 H8 0.9500 . ?
C9 C10 1.429(5) . ?
C9 C21 1.428(6) . ?
C10 C11 1.196(5) . ?
C11 C12 1.430(5) . ?
C12 C13 1.430(6) . ?
C12 C20 1.378(6) . ?
C13 C14 1.408(6) . ?
C13 C17 1.419(5) . ?
C14 H14 0.9500 . ?
C14 C15 1.364(7) . ?
C15 H15 0.9500 . ?
C15 C16 1.407(6) . ?
C16 H16 0.9500 . ?
C17 C18 1.409(6) . ?
C18 H18 0.9500 . ?
C18 C19 1.366(7) . ?
C19 H19 0.9500 . ?
C19 C20 1.403(6) . ?
C20 H20 0.9500 . ?
C21 C22 1.473(6) . ?
C22 C23 1.398(6) . ?
C22 C27 1.396(6) . ?
C23 H23 0.9500 . ?
C23 C24 1.415(7) . ?
C24 H24 0.9500 . ?
C24 C25 1.388(8) . ?
C25 C26 1.377(8) . ?
C25 C28 1.582(9) . ?
C26 H26 0.9500 . ?
C26 C27 1.394(7) . ?
C27 H27 0.9500 . ?
C28 H28A 0.9900 . ?
C28 H28B 0.9900 . ?
C28 C29 1.449(11) . ?
C29 H29A 0.9900 . ?
C29 H29B 0.9900 . ?
C29 C30 1.575(9) . ?
C30 H30A 0.9900 . ?
C30 H30B 0.9900 . ?
C30 C31 1.563(2) . ?
C31 H31A 0.9900 . ?
C31 H31B 0.9900 . ?
C31 C32 1.663(14) . ?
C32 H32A 0.9900 . ?
C32 H32B 0.9900 . ?
C32 C33 1.443(12) . ?
C33 H33A 0.9800 . ?
C33 H33B 0.9800 . ?
C33 H33C 0.9800 . ?
C34 C35 1.462(6) . ?
C34 C47 1.423(6) . ?
C35 C36 1.396(6) . ?
C35 C40 1.398(5) . ?
C36 H36 0.9500 . ?
C36 C37 1.383(6) . ?
C37 H37 0.9500 . ?
C37 C38 1.401(5) . ?
C38 C39 1.399(6) . ?
C38 C41 1.507(6) . ?
C39 H39 0.9500 . ?
C39 C40 1.379(6) . ?
C40 H40 0.9500 . ?
C41 H41A 0.9900 . ?
C41 H41B 0.9900 . ?
C41 C42 1.509(6) . ?
C42 H42A 0.9900 . ?
C42 H42B 0.9900 . ?
C42 C43 1.525(7) . ?
C43 H43A 0.9900 . ?
C43 H43B 0.9900 . ?
C43 C44 1.505(8) . ?
C44 H44A 0.9900 . ?
C44 H44B 0.9900 . ?
C44 C45 1.616(16) . ?
C45 H45A 0.9900 . ?
C45 H45B 0.9900 . ?
C45 C46 1.518(2) . ?
C46 H46A 0.9800 . ?
C46 H46B 0.9800 . ?
C46 H46C 0.9800 . ?
C47 C48 1.424(6) . ?
C47 C59 1.399(6) . ?
C48 C49 1.198(6) . ?
C49 C50 1.446(7) . ?
C50 C51 1.383(9) . ?
C50 C58 1.414(10) . ?
C51 H51 0.9500 . ?
C51 C52 1.425(8) . ?
C52 H52 0.9500 . ?
C52 C53 1.448(13) . ?
C53 H53 0.9500 . ?
C53 C54 1.377(13) . ?
C54 C58 1.392(8) . ?
C55 H55 0.9500 . ?
C55 C56 1.307(12) . ?
C56 H56 0.9500 . ?
C56 C57 1.356(9) . ?
C57 H57 0.9500 . ?
C57 C58 1.419(10) . ?
C59 C60 1.454(6) . ?
C59 C100 1.451(5) . ?
C60 C61 1.404(7) . ?
C60 C65 1.412(6) . ?
C61 H61 0.9500 . ?
C61 C62 1.387(6) . ?
C62 H62 0.9500 . ?
C62 C63 1.410(7) . ?
C63 H63 0.9500 . ?
C63 C64 1.359(8) . ?
C64 H64 0.9500 . ?
C64 C65 1.370(7) . ?
C65 H65 0.9500 . ?
C66 C67 1.435(5) . ?
C67 C68 1.388(5) . ?
C67 C70 1.461(5) . ?
C68 C69 1.439(5) . ?
C68 C76 1.423(5) . ?
C69 C86 1.463(5) . ?
C70 C71 1.397(5) . ?
C70 C75 1.407(5) . ?
C71 H71 0.9500 . ?
C71 C72 1.390(6) . ?
C72 H72 0.9500 . ?
C72 C73 1.384(7) . ?
C73 H73 0.9500 . ?
C73 C74 1.380(6) . ?
C74 H74 0.9500 . ?
C74 C75 1.373(6) . ?
C75 H75 0.9500 . ?
C76 C77 1.196(5) . ?
C77 C78 1.439(5) . ?
C78 C79 1.373(6) . ?
C78 C99 1.435(5) . ?
C79 H79 0.9500 . ?
C79 C80 1.405(6) . ?
C80 H80 0.9500 . ?
C80 C81 1.364(7) . ?
C81 H81 0.9500 . ?
C81 C98 1.400(6) . ?
C83 H83 0.9500 . ?
C83 C84 1.407(7) . ?
C84 H84 0.9500 . ?
C84 C85 1.373(6) . ?
C85 H85 0.9500 . ?
C85 C99 1.403(6) . ?
C86 C87 1.403(5) . ?
C86 C91 1.402(5) . ?
C87 H87 0.9500 . ?
C87 C88 1.373(6) . ?
C88 H88 0.9500 . ?
C88 C89 1.393(6) . ?
C89 C90 1.399(5) . ?
C89 C92 1.514(6) . ?
C90 H90 0.9500 . ?
C90 C91 1.374(5) . ?
C91 H91 0.9500 . ?
C92 H92A 0.9900 . ?
C92 H92B 0.9900 . ?
C92 C93 1.526(6) . ?
C93 H93A 0.9900 . ?
C93 H93B 0.9900 . ?
C93 C94 1.531(6) . ?
C94 H94A 0.9900 . ?
C94 H94B 0.9900 . ?
C94 C95 1.530(7) . ?
C95 H95A 0.9900 . ?
C95 H95B 0.9900 . ?
C95 C96 1.519(7) . ?
C96 H96A 0.9900 . ?
C96 H96B 0.9900 . ?
C96 C97 1.548(10) . ?
C97 H97A 0.9800 . ?
C97 H97B 0.9800 . ?
C97 H97C 0.9800 . ?
C98 C99 1.418(5) . ?
C101 C102 1.447(5) . ?
C102 C103 1.390(5) . ?
C102 C105 1.465(5) . ?
C103 C104 1.437(5) . ?
C103 C111 1.424(5) . ?
C104 C122 1.465(5) . ?
C105 C106 1.402(6) . ?
C105 C110 1.402(6) . ?
C106 H106 0.9500 . ?
C106 C107 1.390(6) . ?
C107 H107 0.9500 . ?
C107 C108 1.380(7) . ?
C108 H108 0.9500 . ?
C108 C109 1.386(7) . ?
C109 H109 0.9500 . ?
C109 C110 1.386(6) . ?
C110 H110 0.9500 . ?
C111 C112 1.204(5) . ?
C112 C113 1.434(5) . ?
C113 C114 1.346(7) . ?
C113 C121 1.427(7) . ?
C114 H114 0.9500 . ?
C114 C115 1.433(7) . ?
C115 H115 0.9500 . ?
C115 C116 1.381(9) . ?
C116 H116 0.9500 . ?
C116 C117 1.371(8) . ?
C117 C121 1.418(6) . ?
C118 H118 0.9500 . ?
C118 C119 1.380(9) . ?
C119 H119 0.9500 . ?
C119 C120 1.377(7) . ?
C120 H120 0.9500 . ?
C120 C121 1.418(8) . ?
C122 C123 1.403(5) . ?
C122 C127 1.396(5) . ?
C123 H123 0.9500 . ?
C123 C124 1.376(5) . ?
C124 H124 0.9500 . ?
C124 C125 1.391(5) . ?
C125 C126 1.391(6) . ?
C125 C128 1.510(5) . ?
C126 H126 0.9500 . ?
C126 C127 1.389(5) . ?
C127 H127 0.9500 . ?
C128 H12A 0.9900 . ?
C128 H12B 0.9900 . ?
C128 C129 1.499(6) . ?
C129 H12C 0.9900 . ?
C129 H12D 0.9900 . ?
C129 C130 1.511(6) . ?
C130 H13A 0.9900 . ?
C130 H13B 0.9900 . ?
C130 C131 1.524(7) . ?
C131 H13C 0.9900 . ?
C131 H13D 0.9900 . ?
C131 C132 1.484(6) . ?
C132 H13E 0.9900 . ?
C132 H13F 0.9900 . ?
C132 C133 1.484(8) . ?
C133 H13G 0.9800 . ?
C133 H13H 0.9800 . ?
C133 H13I 0.9800 . ?
